data_7007523
loop_
_publ_author_name
'Wu, Chuan-De'
'Lin, Wenbin'

_publ_section_title
;
 Homochiral porous solids based on 1D coordination polymers built from
 46-membered macrocycles.
;
_journal_issue 38
_journal_name_full 'Dalton transactions (Cambridge, England : 2003)'
_journal_page_first 4563
_journal_page_last 4569
_journal_paper_doi 10.1039/b606817k
_journal_year 2006
_chemical_formula_sum 'C84 H102 Cu N8 O22'
_chemical_formula_weight 1639.28
_chemical_name_systematic
;
?
;
_space_group_IT_number 5
_symmetry_cell_setting monoclinic
_symmetry_space_group_name_Hall 'C 2y'
_symmetry_space_group_name_H-M 'C 1 2 1'
_atom_sites_solution_hydrogens geom
_atom_sites_solution_primary direct
_atom_sites_solution_secondary difmap
_audit_creation_method SHELXL-97
_cell_angle_alpha 90.00
_cell_angle_beta 118.535(7)
_cell_angle_gamma 90.00
_cell_formula_units_Z 4
_cell_length_a 32.153(1)
_cell_length_b 16.217(1)
_cell_length_c 21.2146(9)
_cell_measurement_temperature 173(2)
_cell_measurement_theta_max 27.63
_cell_measurement_theta_min 2.01
_cell_volume 9718.1(10)
_computing_cell_refinement 'Siemens SMART & SAINT'
_computing_data_collection 'Siemens SMART'
_computing_data_reduction 'Siemens XPREP'
_computing_structure_refinement 'Siemens SHELXTL'
_computing_structure_solution 'Siemens SHELXTL'
_diffrn_ambient_temperature 173(2)
_diffrn_measured_fraction_theta_full 0.978
_diffrn_measured_fraction_theta_max 0.978
_diffrn_radiation_monochromator graphite
_diffrn_radiation_source 'fine-focus sealed tube'
_diffrn_radiation_type MoK\a
_diffrn_radiation_wavelength 0.71073
_diffrn_reflns_av_R_equivalents 0.0482
_diffrn_reflns_av_sigmaI/netI 0.0632
_diffrn_reflns_limit_h_max 41
_diffrn_reflns_limit_h_min -41
_diffrn_reflns_limit_k_max 20
_diffrn_reflns_limit_k_min -20
_diffrn_reflns_limit_l_max 27
_diffrn_reflns_limit_l_min -27
_diffrn_reflns_number 58989
_diffrn_reflns_theta_full 27.63
_diffrn_reflns_theta_max 27.63
_diffrn_reflns_theta_min 2.01
_diffrn_standards_decay_% 0
_diffrn_standards_interval_count 0
_diffrn_standards_interval_time .
_diffrn_standards_number 0
_exptl_absorpt_coefficient_mu 0.291
_exptl_absorpt_correction_T_max 1.0000
_exptl_absorpt_correction_T_min 0.6222
_exptl_absorpt_correction_type empirical
_exptl_absorpt_process_details 'SADABS (Sheldrick, 1996)'
_exptl_crystal_colour Blue
_exptl_crystal_density_diffrn 1.120
_exptl_crystal_density_method 'not measured'
_exptl_crystal_description Bloc
_exptl_crystal_F_000 3468
_exptl_crystal_size_max 1.20
_exptl_crystal_size_mid 0.60
_exptl_crystal_size_min 0.50
_refine_diff_density_max 1.305
_refine_diff_density_min -0.600
_refine_diff_density_rms 0.122
_refine_ls_abs_structure_details 'Flack H D (1983), Acta Cryst. A39, 876-881'
_refine_ls_abs_structure_Flack 0.01(2)
_refine_ls_extinction_method none
_refine_ls_goodness_of_fit_ref 1.040
_refine_ls_hydrogen_treatment constr
_refine_ls_matrix_type full
_refine_ls_number_parameters 895
_refine_ls_number_reflns 21571
_refine_ls_number_restraints 5
_refine_ls_restrained_S_all 1.040
_refine_ls_R_factor_gt 0.0976
_refine_ls_shift/su_max 0.009
_refine_ls_shift/su_mean 0.001
_refine_ls_structure_factor_coef Fsqd
_refine_ls_weighting_details 'calc w=1/[\s^2^(Fo^2^)+(0.0988P)^2^+59.9892P] where P=(Fo^2^+2Fc^2^)/3'
_refine_ls_weighting_scheme calc
_refine_ls_wR_factor_gt 0.2461
_refine_ls_wR_factor_ref 0.2703
_reflns_number_gt 15486
_reflns_number_total 21571
_reflns_threshold_expression >2sigma(I)
_cod_data_source_file b606817k.txt
_cod_data_source_block new3
_cod_depositor_comments
;
The following automatic conversions were performed:
'_symmetry_cell_setting' value 'Monoclinic' changed to 'monoclinic'
according to '/home/saulius/struct/CIF-dictionaries/cif_core.dic'
dictionary named 'cif_core.dic' version 2.4.1 from 2010-06-29.

Automatic conversion script
Id: cif_fix_enum 1527 2010-12-29 10:47:43Z saulius 
;
_cod_original_cell_volume 9718.0(8)
_cod_original_sg_symbol_H-M C2
_cod_database_code 7007523
_refine_ls_r_factor_ref 0.1306

loop_
_symmetry_equiv_pos_as_xyz
'x, y, z'
'-x, y, -z'
'x+1/2, y+1/2, z'
'-x+1/2, y+1/2, -z'

loop_
_atom_site_label
_atom_site_type_symbol
_atom_site_fract_x
_atom_site_fract_y
_atom_site_fract_z
_atom_site_U_iso_or_equiv
_atom_site_adp_type
_atom_site_occupancy
_atom_site_symmetry_multiplicity
_atom_site_calc_flag
_atom_site_refinement_flags
_atom_site_disorder_assembly
_atom_site_disorder_group
Cu1 Cu 0.24615(2) 0.79697(5) 0.26191(3) 0.03814(18) Uani 1 1 d . . .
O1 O 0.31911(15) 0.6785(3) -0.3435(2) 0.0479(11) Uani 1 1 d . . .
O2 O 0.39170(16) 0.8093(3) -0.3142(2) 0.0466(10) Uani 1 1 d . . .
O3 O 0.63912(16) 0.3204(3) 0.8524(2) 0.0506(11) Uani 1 1 d . . .
O4 O 0.67023(17) 0.4911(3) 0.8896(2) 0.0464(10) Uani 1 1 d . . .
O5 O 0.20313(18) 0.6680(3) 0.2272(3) 0.0509(11) Uani 1 1 d . . .
H5B H 0.2071 0.6457 0.1947 0.061 Uiso 1 1 calc R . .
H5C H 0.1863 0.6513 0.2486 0.061 Uiso 1 1 d R . .
N1 N 0.27157(17) 0.7850(3) 0.1910(2) 0.0381(11) Uani 1 1 d . . .
N2 N 0.68873(17) 0.3575(3) 0.1872(3) 0.0382(11) Uani 1 1 d . . .
N3 N 0.30371(19) 0.7387(3) 0.3375(3) 0.0416(12) Uani 1 1 d . . .
N4 N 0.72396(18) 0.3217(3) 0.3350(3) 0.0414(12) Uani 1 1 d . . .
C1 C 0.2825(2) 0.7113(4) 0.1753(3) 0.0388(13) Uani 1 1 d . . .
H1A H 0.2781 0.6639 0.1976 0.047 Uiso 1 1 calc R . .
C2 C 0.3002(2) 0.7013(4) 0.1278(4) 0.0427(14) Uani 1 1 d . . .
H2A H 0.3081 0.6478 0.1188 0.051 Uiso 1 1 calc R . .
C3 C 0.3063(2) 0.7700(4) 0.0930(3) 0.0399(14) Uani 1 1 d . . .
C4 C 0.2961(2) 0.8467(4) 0.1114(3) 0.0388(13) Uani 1 1 d . . .
H4A H 0.3016 0.8954 0.0917 0.047 Uiso 1 1 calc R . .
C5 C 0.2780(2) 0.8515(4) 0.1580(3) 0.0409(14) Uani 1 1 d . . .
H5A H 0.2694 0.9042 0.1676 0.049 Uiso 1 1 calc R . .
C6 C 0.3249(2) 0.7568(4) 0.0420(3) 0.0432(15) Uani 1 1 d . . .
H6A H 0.3320 0.7018 0.0350 0.052 Uiso 1 1 calc R . .
C7 C 0.3324(2) 0.8166(4) 0.0049(3) 0.0434(15) Uani 1 1 d . . .
H7A H 0.3275 0.8721 0.0144 0.052 Uiso 1 1 calc R . .
C8 C 0.3477(2) 0.8022(4) -0.0497(3) 0.0418(13) Uani 1 1 d . . .
C9 C 0.3508(2) 0.8654(4) -0.0888(4) 0.0417(14) Uani 1 1 d . . .
H9A H 0.3452 0.9198 -0.0780 0.050 Uiso 1 1 calc R . .
C10 C 0.3619(2) 0.8540(4) -0.1454(3) 0.0365(13) Uani 1 1 d . . .
C11 C 0.3634(2) 0.9212(4) -0.1885(4) 0.0467(15) Uani 1 1 d . . .
H11A H 0.3579 0.9759 -0.1783 0.056 Uiso 1 1 calc R . .
C12 C 0.3728(3) 0.9070(4) -0.2436(4) 0.0458(16) Uani 1 1 d . . .
H12A H 0.3734 0.9520 -0.2717 0.055 Uiso 1 1 calc R . .
C13 C 0.3815(2) 0.8265(4) -0.2599(3) 0.0386(13) Uani 1 1 d . . .
C14 C 0.3811(2) 0.7590(4) -0.2194(3) 0.0365(12) Uani 1 1 d . . .
C15 C 0.3717(2) 0.7729(3) -0.1608(3) 0.0344(12) Uani 1 1 d . . .
C16 C 0.3705(2) 0.7081(4) -0.1168(3) 0.0405(14) Uani 1 1 d . . .
H16A H 0.3786 0.6538 -0.1240 0.049 Uiso 1 1 calc R . .
C17 C 0.3581(3) 0.7214(4) -0.0647(4) 0.0477(17) Uani 1 1 d . . .
H17A H 0.3563 0.6760 -0.0378 0.057 Uiso 1 1 calc R . .
C18 C 0.2488(3) 0.7042(6) -0.4507(5) 0.087(3) Uani 1 1 d . . .
H18A H 0.2255 0.6805 -0.4966 0.130 Uiso 1 1 calc R . .
H18B H 0.2635 0.7527 -0.4596 0.130 Uiso 1 1 calc R . .
H18C H 0.2330 0.7205 -0.4230 0.130 Uiso 1 1 calc R . .
C19 C 0.2857(3) 0.6423(5) -0.4100(4) 0.065(2) Uani 1 1 d . . .
H19A H 0.2713 0.5929 -0.4010 0.078 Uiso 1 1 calc R . .
H19B H 0.3018 0.6253 -0.4378 0.078 Uiso 1 1 calc R . .
C20 C 0.3741(4) 0.8177(6) -0.4350(4) 0.084(3) Uani 1 1 d . . .
H20A H 0.3604 0.8530 -0.4777 0.126 Uiso 1 1 calc R . .
H20B H 0.3565 0.7658 -0.4455 0.126 Uiso 1 1 calc R . .
H20C H 0.4073 0.8063 -0.4212 0.126 Uiso 1 1 calc R . .
C21 C 0.3715(3) 0.8607(6) -0.3748(4) 0.066(2) Uani 1 1 d . . .
H21A H 0.3888 0.9136 -0.3641 0.079 Uiso 1 1 calc R . .
H21B H 0.3380 0.8724 -0.3882 0.079 Uiso 1 1 calc R . .
C22 C 0.3909(2) 0.6737(4) -0.2367(3) 0.0343(12) Uani 1 1 d . . .
C23 C 0.3585(2) 0.6351(4) -0.2987(3) 0.0404(14) Uani 1 1 d . . .
C24 C 0.3662(2) 0.5521(4) -0.3147(3) 0.0408(13) Uani 1 1 d . . .
H24A H 0.3437 0.5262 -0.3578 0.049 Uiso 1 1 calc R . .
C25 C 0.4050(2) 0.5115(4) -0.2685(3) 0.0425(14) Uani 1 1 d . . .
H25A H 0.4094 0.4564 -0.2794 0.051 Uiso 1 1 calc R . .
C26 C 0.4395(2) 0.5470(4) -0.2042(3) 0.0379(13) Uani 1 1 d . . .
C27 C 0.4799(2) 0.5019(4) -0.1540(3) 0.0430(14) Uani 1 1 d . . .
H27A H 0.4846 0.4473 -0.1655 0.052 Uiso 1 1 calc R . .
C28 C 0.5123(2) 0.5355(4) -0.0892(3) 0.0420(14) Uani 1 1 d . . .
C29 C 0.5068(2) 0.6205(4) -0.0757(3) 0.0420(14) Uani 1 1 d . . .
H29A H 0.5303 0.6459 -0.0331 0.050 Uiso 1 1 calc R . .
C30 C 0.4678(2) 0.6666(4) -0.1238(3) 0.0364(12) Uani 1 1 d . . .
H30A H 0.4647 0.7225 -0.1132 0.044 Uiso 1 1 calc R . .
C31 C 0.4330(2) 0.6307(4) -0.1880(3) 0.0335(12) Uani 1 1 d . . .
C32 C 0.5491(3) 0.4832(5) -0.0370(4) 0.0520(17) Uani 1 1 d . . .
H32A H 0.5561 0.4336 -0.0539 0.062 Uiso 1 1 calc R . .
C33 C 0.5736(2) 0.4990(4) 0.0316(4) 0.0444(14) Uani 1 1 d . . .
H33A H 0.5666 0.5486 0.0484 0.053 Uiso 1 1 calc R . .
C34 C 0.6610(2) 0.3242(4) 0.1224(3) 0.0432(15) Uani 1 1 d . . .
H34A H 0.6684 0.2711 0.1115 0.052 Uiso 1 1 calc R . .
C35 C 0.6218(2) 0.3659(5) 0.0711(3) 0.0490(16) Uani 1 1 d . . .
H35A H 0.6019 0.3404 0.0263 0.059 Uiso 1 1 calc R . .
C36 C 0.6114(2) 0.4462(4) 0.0852(4) 0.0424(14) Uani 1 1 d . . .
C37 C 0.6407(2) 0.4778(4) 0.1538(4) 0.0439(14) Uani 1 1 d . . .
H37A H 0.6348 0.5306 0.1673 0.053 Uiso 1 1 calc R . .
C38 C 0.6780(2) 0.4316(4) 0.2009(4) 0.0446(15) Uani 1 1 d . . .
H38A H 0.6977 0.4542 0.2471 0.054 Uiso 1 1 calc R . .
C39 C 0.2991(2) 0.6777(4) 0.3761(3) 0.0451(14) Uani 1 1 d . . .
H39A H 0.2684 0.6610 0.3669 0.054 Uiso 1 1 calc R . .
C40 C 0.3395(3) 0.6376(4) 0.4304(3) 0.0470(15) Uani 1 1 d . . .
H40A H 0.3356 0.5929 0.4560 0.056 Uiso 1 1 calc R . .
C41 C 0.3838(2) 0.6623(4) 0.4463(3) 0.0467(16) Uani 1 1 d . . .
C42 C 0.3873(3) 0.7247(5) 0.4035(4) 0.0572(19) Uani 1 1 d . . .
H42A H 0.4175 0.7428 0.4113 0.069 Uiso 1 1 calc R . .
C43 C 0.3470(2) 0.7595(5) 0.3504(4) 0.0487(16) Uani 1 1 d . . .
H43A H 0.3501 0.8008 0.3212 0.058 Uiso 1 1 calc R . .
C44 C 0.4278(3) 0.6282(5) 0.5045(4) 0.0494(16) Uani 1 1 d . . .
H44A H 0.4565 0.6546 0.5134 0.059 Uiso 1 1 calc R . .
C45 C 0.4314(3) 0.5654(5) 0.5448(4) 0.0548(18) Uani 1 1 d . . .
H45A H 0.4028 0.5393 0.5368 0.066 Uiso 1 1 calc R . .
C46 C 0.4760(2) 0.5312(5) 0.6020(4) 0.0505(17) Uani 1 1 d . . .
C47 C 0.4735(2) 0.4630(5) 0.6411(4) 0.0501(16) Uani 1 1 d . . .
H47A H 0.4436 0.4408 0.6305 0.060 Uiso 1 1 calc R . .
C48 C 0.5149(2) 0.4275(4) 0.6956(3) 0.0426(14) Uani 1 1 d . . .
C49 C 0.5124(2) 0.3599(5) 0.7365(4) 0.0509(16) Uani 1 1 d . . .
H49A H 0.4824 0.3390 0.7274 0.061 Uiso 1 1 calc R . .
C50 C 0.5531(2) 0.3252(4) 0.7888(4) 0.0489(16) Uani 1 1 d . . .
H50A H 0.5511 0.2804 0.8162 0.059 Uiso 1 1 calc R . .
C51 C 0.5981(2) 0.3552(4) 0.8027(3) 0.0420(14) Uani 1 1 d . . .
C52 C 0.6025(2) 0.4200(4) 0.7631(3) 0.0378(13) Uani 1 1 d . . .
C53 C 0.5607(2) 0.4583(4) 0.7108(3) 0.0395(13) Uani 1 1 d . . .
C54 C 0.5617(2) 0.5272(4) 0.6701(3) 0.0440(15) Uani 1 1 d . . .
H54A H 0.5912 0.5501 0.6791 0.053 Uiso 1 1 calc R . .
C55 C 0.5201(3) 0.5612(4) 0.6177(4) 0.0485(16) Uani 1 1 d . . .
H55A H 0.5219 0.6072 0.5913 0.058 Uiso 1 1 calc R . .
C56 C 0.6374(3) 0.2619(5) 0.9030(5) 0.066(2) Uani 1 1 d . . .
H56A H 0.6221 0.2101 0.8781 0.079 Uiso 1 1 calc R . .
H56B H 0.6187 0.2851 0.9248 0.079 Uiso 1 1 calc R . .
C57 C 0.6871(3) 0.2450(5) 0.9602(4) 0.072(2) Uani 1 1 d . . .
H57A H 0.6866 0.2056 0.9949 0.108 Uiso 1 1 calc R . .
H57B H 0.7019 0.2965 0.9849 0.108 Uiso 1 1 calc R . .
H57C H 0.7053 0.2218 0.9383 0.108 Uiso 1 1 calc R . .
C58 C 0.6838(4) 0.4929(6) 1.0089(4) 0.076(3) Uani 1 1 d . . .
H58A H 0.7083 0.4931 1.0594 0.115 Uiso 1 1 calc R . .
H58B H 0.6639 0.4437 0.9993 0.115 Uiso 1 1 calc R . .
H58C H 0.6642 0.5424 0.9988 0.115 Uiso 1 1 calc R . .
C59 C 0.7063(3) 0.4920(5) 0.9632(4) 0.0572(18) Uani 1 1 d . . .
H59A H 0.7265 0.5414 0.9727 0.069 Uiso 1 1 calc R . .
H59B H 0.7266 0.4425 0.9737 0.069 Uiso 1 1 calc R . .
C60 C 0.6502(2) 0.4447(3) 0.7741(3) 0.0342(12) Uani 1 1 d . . .
C61 C 0.6836(2) 0.4768(4) 0.8378(3) 0.0375(13) Uani 1 1 d . . .
C62 C 0.7296(2) 0.4966(4) 0.8500(3) 0.0418(14) Uani 1 1 d . . .
H62A H 0.7529 0.5149 0.8961 0.050 Uiso 1 1 calc R . .
C63 C 0.7405(2) 0.4895(4) 0.7961(4) 0.0417(14) Uani 1 1 d . . .
H63A H 0.7712 0.5048 0.8044 0.050 Uiso 1 1 calc R . .
C64 C 0.7074(2) 0.4601(4) 0.7277(3) 0.0382(13) Uani 1 1 d . . .
C65 C 0.7183(2) 0.4511(4) 0.6711(4) 0.0436(14) Uani 1 1 d . . .
H65A H 0.7489 0.4668 0.6787 0.052 Uiso 1 1 calc R . .
C66 C 0.6862(2) 0.4204(4) 0.6051(3) 0.0451(15) Uani 1 1 d . . .
C67 C 0.6426(2) 0.3928(5) 0.5972(3) 0.0464(16) Uani 1 1 d . . .
H67A H 0.6208 0.3682 0.5529 0.056 Uiso 1 1 calc R . .
C68 C 0.6300(2) 0.3994(4) 0.6496(3) 0.0420(14) Uani 1 1 d . . .
H68A H 0.5998 0.3806 0.6411 0.050 Uiso 1 1 calc R . .
C69 C 0.6617(2) 0.4342(4) 0.7171(3) 0.0367(12) Uani 1 1 d . . .
C70 C 0.7002(3) 0.4129(4) 0.5490(4) 0.0463(15) Uani 1 1 d . . .
H70A H 0.7303 0.4344 0.5595 0.056 Uiso 1 1 calc R . .
C71 C 0.6746(3) 0.3787(5) 0.4846(3) 0.0483(16) Uani 1 1 d . . .
H71A H 0.6429 0.3638 0.4711 0.058 Uiso 1 1 calc R . .
C72 C 0.6812(2) 0.2987(5) 0.3244(3) 0.0464(13) Uani 1 1 d . . .
H72A H 0.6614 0.2687 0.2820 0.056 Uiso 1 1 calc R . .
C73 C 0.6643(2) 0.3157(4) 0.3711(3) 0.0488(17) Uani 1 1 d . . .
H73A H 0.6341 0.2959 0.3618 0.059 Uiso 1 1 calc R . .
C74 C 0.6919(2) 0.3626(4) 0.4332(3) 0.0465(16) Uani 1 1 d . . .
C75 C 0.7356(2) 0.3894(5) 0.4425(3) 0.0482(16) Uani 1 1 d . . .
H75A H 0.7552 0.4227 0.4827 0.058 Uiso 1 1 calc R . .
C76 C 0.7506(2) 0.3677(4) 0.3933(3) 0.0456(15) Uani 1 1 d . . .
H76A H 0.7808 0.3859 0.4012 0.055 Uiso 1 1 calc R . .
O101 O -0.20615(18) 1.4318(3) -0.6994(3) 0.0585(13) Uiso 1 1 d . . .
O102 O -0.2490(7) 1.5690(11) -0.7119(10) 0.254(8) Uiso 1 1 d D . .
O103 O 0.1459(4) 0.6103(8) 0.0750(6) 0.150(4) Uiso 1 1 d . . .
O104 O 0.5000 0.359(2) 0.5000 0.308(15) Uiso 1 2 d S . .
O105 O 0.5000 0.806(2) 0.5000 0.289(13) Uiso 1 2 d S . .
O106 O 0.5636(7) 0.1837(14) 0.3158(11) 0.260(8) Uiso 1 1 d . . .
O107 O 0.3863(7) 0.9427(12) 0.3108(10) 0.125(6) Uiso 0.50 1 d P . .
O108 O 0.5830(7) 0.2447(12) 0.4441(10) 0.245(8) Uiso 1 1 d . . .
O109 O 0.4821(11) 0.107(2) 0.2264(17) 0.196(11) Uiso 0.50 1 d P . .
N5 N -0.1767(4) 1.5775(6) -1.3626(5) 0.090(2) Uiso 1 1 d . . .
O6 O -0.2177(8) 1.5684(14) -1.3891(11) 0.255(8) Uiso 1 1 d . . .
O7 O -0.1498(6) 1.5740(10) -1.3863(9) 0.203(6) Uiso 1 1 d . . .
O8 O -0.1567(5) 1.6037(9) -1.3006(8) 0.175(5) Uiso 1 1 d . . .
N6 N 0.1668(6) 0.5333(12) -0.0596(12) 0.171(6) Uiso 1 1 d D . .
O9 O 0.1753(5) 0.5313(9) -0.0036(8) 0.176(5) Uiso 1 1 d D . .
O10 O 0.1168(8) 0.546(2) -0.0969(12) 0.364(15) Uiso 1 1 d D . .
O11 O 0.1750(7) 0.5404(13) -0.1065(11) 0.238(8) Uiso 1 1 d . . .
O12 O 0.0625(4) 1.3092(8) -0.3036(6) 0.149(4) Uiso 1 1 d . . .
N7 N 0.0428(3) 1.2113(5) -0.2492(5) 0.081(2) Uiso 1 1 d . . .
C77 C -0.0081(5) 1.2176(11) -0.2866(9) 0.135(5) Uiso 1 1 d . . .
H77A H -0.0177 1.2602 -0.3237 0.203 Uiso 1 1 calc R . .
H77B H -0.0193 1.2323 -0.2525 0.203 Uiso 1 1 calc R . .
H77C H -0.0217 1.1645 -0.3090 0.203 Uiso 1 1 calc R . .
C78 C 0.0629(5) 1.1524(9) -0.1938(8) 0.120(4) Uiso 1 1 d . . .
H78A H 0.0975 1.1535 -0.1730 0.180 Uiso 1 1 calc R . .
H78B H 0.0511 1.0974 -0.2134 0.180 Uiso 1 1 calc R . .
H78C H 0.0542 1.1653 -0.1566 0.180 Uiso 1 1 calc R . .
C79 C 0.0754(6) 1.2554(10) -0.2606(8) 0.121(4) Uiso 1 1 d . . .
H79A H 0.1082 1.2426 -0.2339 0.145 Uiso 1 1 calc R . .
O13 O 0.5624(7) 0.2080(12) 0.9810(10) 0.249(7) Uiso 1 1 d . . .
N8 N 0.4792(6) 0.1836(11) 0.8921(9) 0.164(5) Uiso 1 1 d . . .
C80 C 0.5281(13) 0.164(2) 0.9379(19) 0.275(14) Uiso 1 1 d D . .
C81 C 0.4794(11) 0.268(2) 0.9010(17) 0.302(15) Uiso 1 1 d D . .
H81A H 0.5116 0.2861 0.9343 0.453 Uiso 1 1 calc R . .
H81B H 0.4581 0.2820 0.9204 0.453 Uiso 1 1 calc R . .
H81C H 0.4686 0.2950 0.8545 0.453 Uiso 1 1 calc R . .
C82 C 0.4580(9) 0.0969(17) 0.8643(13) 0.212(10) Uiso 1 1 d . . .
H82A H 0.4826 0.0549 0.8877 0.318 Uiso 1 1 calc R . .
H82B H 0.4458 0.0943 0.8123 0.318 Uiso 1 1 calc R . .
H82C H 0.4321 0.0866 0.8753 0.318 Uiso 1 1 calc R . .
O14 O -0.2348(3) 1.6908(6) -0.7783(5) 0.121(3) Uiso 1 1 d D . .
C83 C -0.2291(7) 1.7595(14) -0.8121(11) 0.169(7) Uiso 1 1 d . . .
O15 O 0.0204(7) 0.3832(12) -0.0063(12) 0.249(8) Uiso 1 1 d . . .
C84 C 0.0020(7) 0.3837(12) -0.0765(11) 0.155(6) Uiso 1 1 d . . .

loop_
_atom_site_aniso_label
_atom_site_aniso_U_11
_atom_site_aniso_U_22
_atom_site_aniso_U_33
_atom_site_aniso_U_23
_atom_site_aniso_U_13
_atom_site_aniso_U_12
Cu1 0.0408(3) 0.0486(4) 0.0280(3) 0.0062(3) 0.0189(3) 0.0162(3)
O1 0.039(2) 0.051(3) 0.043(2) 0.007(2) 0.011(2) 0.011(2)
O2 0.062(3) 0.046(3) 0.043(2) 0.014(2) 0.035(2) 0.010(2)
O3 0.049(2) 0.052(3) 0.046(2) 0.019(2) 0.018(2) 0.014(2)
O4 0.059(3) 0.049(3) 0.039(2) 0.001(2) 0.030(2) 0.005(2)
O5 0.060(3) 0.044(3) 0.055(3) -0.005(2) 0.033(2) 0.001(2)
N1 0.039(2) 0.041(3) 0.033(2) 0.005(2) 0.017(2) 0.009(2)
N2 0.037(3) 0.046(3) 0.034(3) 0.007(2) 0.019(2) 0.013(2)
N3 0.047(3) 0.050(3) 0.030(3) 0.005(2) 0.021(2) 0.011(2)
N4 0.043(3) 0.054(3) 0.029(2) 0.007(2) 0.019(2) 0.014(2)
C1 0.056(4) 0.032(3) 0.042(3) 0.003(3) 0.034(3) 0.004(3)
C2 0.055(4) 0.037(3) 0.047(3) 0.007(3) 0.033(3) 0.013(3)
C3 0.049(3) 0.043(3) 0.035(3) 0.003(2) 0.026(3) 0.004(3)
C4 0.049(4) 0.036(3) 0.036(3) 0.008(2) 0.024(3) 0.008(3)
C5 0.051(4) 0.032(3) 0.037(3) 0.002(2) 0.018(3) 0.012(3)
C6 0.058(4) 0.039(3) 0.044(3) 0.004(3) 0.034(3) 0.014(3)
C7 0.051(3) 0.050(4) 0.040(3) 0.003(3) 0.031(3) 0.007(3)
C8 0.053(3) 0.043(3) 0.042(3) 0.002(3) 0.034(3) 0.008(3)
C9 0.046(3) 0.038(3) 0.052(4) 0.005(3) 0.033(3) 0.009(3)
C10 0.040(3) 0.036(3) 0.039(3) 0.002(2) 0.024(3) 0.003(2)
C11 0.055(4) 0.032(3) 0.063(4) 0.011(3) 0.037(3) 0.010(3)
C12 0.061(4) 0.038(3) 0.048(4) 0.016(3) 0.034(3) 0.009(3)
C13 0.041(3) 0.039(3) 0.040(3) 0.005(2) 0.023(3) 0.003(2)
C14 0.038(3) 0.040(3) 0.037(3) 0.008(2) 0.021(3) 0.008(2)
C15 0.040(3) 0.034(3) 0.036(3) 0.006(2) 0.024(3) 0.005(2)
C16 0.052(4) 0.036(3) 0.046(4) 0.008(3) 0.033(3) 0.010(3)
C17 0.072(5) 0.030(3) 0.063(4) 0.011(3) 0.050(4) 0.009(3)
C18 0.075(6) 0.067(6) 0.070(6) 0.007(5) -0.005(5) 0.021(5)
C19 0.055(4) 0.067(5) 0.044(4) 0.006(4) -0.001(3) 0.005(4)
C20 0.125(8) 0.089(7) 0.046(4) 0.014(4) 0.048(5) 0.020(6)
C21 0.084(6) 0.077(5) 0.048(4) 0.021(4) 0.042(4) 0.026(5)
C22 0.041(3) 0.039(3) 0.029(3) 0.008(2) 0.022(3) 0.007(3)
C23 0.044(3) 0.045(3) 0.034(3) 0.009(3) 0.019(3) 0.011(3)
C24 0.041(3) 0.042(3) 0.037(3) -0.002(3) 0.017(3) 0.000(3)
C25 0.055(4) 0.040(3) 0.040(3) 0.000(3) 0.028(3) 0.008(3)
C26 0.044(3) 0.038(3) 0.038(3) 0.003(2) 0.024(3) 0.007(3)
C27 0.053(4) 0.038(3) 0.043(3) 0.005(3) 0.026(3) 0.015(3)
C28 0.046(4) 0.046(3) 0.038(3) 0.012(3) 0.023(3) 0.018(3)
C29 0.047(4) 0.051(4) 0.029(3) 0.003(3) 0.019(3) 0.009(3)
C30 0.039(3) 0.043(3) 0.031(3) 0.005(2) 0.020(2) 0.009(3)
C31 0.037(3) 0.040(3) 0.031(3) 0.008(2) 0.022(2) 0.010(2)
C32 0.051(4) 0.054(4) 0.048(4) 0.006(3) 0.022(3) 0.014(3)
C33 0.043(3) 0.039(3) 0.052(4) -0.001(3) 0.024(3) 0.008(3)
C34 0.048(3) 0.042(3) 0.035(3) 0.008(2) 0.016(3) 0.020(3)
C35 0.050(4) 0.053(4) 0.034(3) -0.001(3) 0.011(3) 0.000(3)
C36 0.041(3) 0.046(3) 0.048(4) 0.005(3) 0.028(3) 0.010(3)
C37 0.051(4) 0.040(3) 0.045(4) 0.007(3) 0.027(3) 0.014(3)
C38 0.046(4) 0.046(4) 0.042(3) -0.007(3) 0.021(3) -0.002(3)
C39 0.049(4) 0.046(4) 0.039(3) 0.002(3) 0.020(3) 0.005(3)
C40 0.059(4) 0.040(3) 0.038(3) 0.005(3) 0.020(3) 0.007(3)
C41 0.051(4) 0.057(4) 0.035(3) 0.003(3) 0.023(3) 0.020(3)
C42 0.043(4) 0.080(5) 0.051(4) 0.016(4) 0.025(3) 0.008(4)
C43 0.044(4) 0.056(4) 0.049(4) 0.010(3) 0.024(3) 0.006(3)
C44 0.046(4) 0.061(4) 0.040(3) 0.006(3) 0.020(3) 0.014(3)
C45 0.046(4) 0.071(5) 0.046(4) 0.007(4) 0.021(3) 0.013(4)
C46 0.038(3) 0.062(4) 0.050(4) 0.015(3) 0.020(3) 0.026(3)
C47 0.043(3) 0.061(4) 0.050(4) 0.009(3) 0.025(3) 0.009(3)
C48 0.041(3) 0.049(4) 0.042(3) 0.007(3) 0.023(3) 0.010(3)
C49 0.044(4) 0.063(4) 0.047(4) 0.005(3) 0.024(3) -0.003(3)
C50 0.053(4) 0.044(3) 0.059(4) 0.020(3) 0.034(3) 0.013(3)
C51 0.047(3) 0.045(3) 0.036(3) 0.009(3) 0.022(3) 0.018(3)
C52 0.039(3) 0.040(3) 0.040(3) 0.005(3) 0.023(3) 0.012(3)
C53 0.043(3) 0.047(3) 0.034(3) 0.008(3) 0.023(3) 0.013(3)
C54 0.047(4) 0.050(4) 0.043(3) 0.013(3) 0.027(3) 0.016(3)
C55 0.056(4) 0.051(4) 0.047(4) 0.015(3) 0.032(3) 0.015(3)
C56 0.063(5) 0.057(5) 0.066(5) 0.025(4) 0.021(4) 0.000(4)
C57 0.074(5) 0.063(5) 0.050(4) 0.027(4) 0.006(4) -0.002(4)
C58 0.109(7) 0.088(6) 0.046(4) 0.018(4) 0.049(5) 0.034(6)
C59 0.072(5) 0.069(5) 0.033(3) 0.006(3) 0.026(3) 0.010(4)
C60 0.042(3) 0.033(3) 0.034(3) 0.007(2) 0.023(3) 0.012(2)
C61 0.046(3) 0.033(3) 0.035(3) 0.007(2) 0.020(3) 0.012(3)
C62 0.056(4) 0.032(3) 0.036(3) 0.000(2) 0.021(3) 0.005(3)
C63 0.041(3) 0.040(3) 0.050(4) 0.002(3) 0.027(3) 0.000(3)
C64 0.047(3) 0.034(3) 0.040(3) 0.007(2) 0.026(3) 0.012(3)
C65 0.049(4) 0.043(3) 0.047(4) 0.005(3) 0.030(3) 0.005(3)
C66 0.056(4) 0.047(4) 0.041(3) 0.003(3) 0.030(3) 0.011(3)
C67 0.045(4) 0.061(4) 0.034(3) -0.002(3) 0.020(3) 0.011(3)
C68 0.049(4) 0.046(4) 0.034(3) 0.006(3) 0.022(3) 0.011(3)
C69 0.042(3) 0.036(3) 0.035(3) 0.009(2) 0.021(3) 0.014(2)
C70 0.053(4) 0.047(4) 0.045(4) 0.004(3) 0.028(3) 0.006(3)
C71 0.054(4) 0.063(4) 0.038(3) 0.007(3) 0.029(3) 0.017(3)
C72 0.045(3) 0.057(4) 0.039(3) 0.005(4) 0.021(2) 0.006(4)
C73 0.045(3) 0.064(5) 0.044(3) -0.001(3) 0.026(3) 0.008(3)
C74 0.052(4) 0.056(4) 0.036(3) 0.014(3) 0.025(3) 0.020(3)
C75 0.050(4) 0.064(4) 0.036(3) -0.001(3) 0.025(3) 0.007(3)
C76 0.045(3) 0.063(4) 0.031(3) 0.004(3) 0.019(3) 0.009(3)

loop_
_atom_type_symbol
_atom_type_description
_atom_type_scat_dispersion_real
_atom_type_scat_dispersion_imag
_atom_type_scat_source
C C 0.0033 0.0016 'International Tables Vol C Tables 4.2.6.8 and 6.1.1.4'
H H 0.0000 0.0000 'International Tables Vol C Tables 4.2.6.8 and 6.1.1.4'
N N 0.0061 0.0033 'International Tables Vol C Tables 4.2.6.8 and 6.1.1.4'
O O 0.0106 0.0060 'International Tables Vol C Tables 4.2.6.8 and 6.1.1.4'
Cu Cu 0.3201 1.2651 'International Tables Vol C Tables 4.2.6.8 and 6.1.1.4'

loop_
_geom_angle_atom_site_label_1
_geom_angle_atom_site_label_2
_geom_angle_atom_site_label_3
_geom_angle
_geom_angle_site_symmetry_1
_geom_angle_site_symmetry_3
_geom_angle_publ_flag
N3 Cu1 N2 178.8(2) . 3_455 ?
N3 Cu1 N4 90.5(2) . 3_455 ?
N2 Cu1 N4 88.85(19) 3_455 3_455 ?
N3 Cu1 N1 90.2(2) . . ?
N2 Cu1 N1 90.34(19) 3_455 . ?
N4 Cu1 N1 173.6(2) 3_455 . ?
N3 Cu1 O5 90.7(2) . . ?
N2 Cu1 O5 90.3(2) 3_455 . ?
N4 Cu1 O5 92.6(2) 3_455 . ?
N1 Cu1 O5 93.76(19) . . ?
C23 O1 C19 119.0(5) . . ?
C13 O2 C21 117.2(5) . . ?
C51 O3 C56 118.6(5) . . ?
C61 O4 C59 118.3(5) . . ?
C1 N1 C5 117.4(5) . . ?
C1 N1 Cu1 121.2(4) . . ?
C5 N1 Cu1 121.4(4) . . ?
C38 N2 C34 118.4(5) . . ?
C38 N2 Cu1 120.4(4) . 3_545 ?
C34 N2 Cu1 121.2(4) . 3_545 ?
C43 N3 C39 118.3(6) . . ?
C43 N3 Cu1 121.3(4) . . ?
C39 N3 Cu1 120.4(5) . . ?
C72 N4 C76 117.5(5) . . ?
C72 N4 Cu1 121.7(4) . 3_545 ?
C76 N4 Cu1 120.6(4) . 3_545 ?
N1 C1 C2 122.5(6) . . ?
C1 C2 C3 120.1(6) . . ?
C4 C3 C2 116.8(5) . . ?
C4 C3 C6 124.6(5) . . ?
C2 C3 C6 118.6(5) . . ?
C5 C4 C3 119.6(6) . . ?
N1 C5 C4 123.4(5) . . ?
C7 C6 C3 125.0(6) . . ?
C6 C7 C8 124.5(6) . . ?
C9 C8 C17 117.9(5) . . ?
C9 C8 C7 120.7(6) . . ?
C17 C8 C7 121.3(6) . . ?
C8 C9 C10 122.8(6) . . ?
C9 C10 C15 119.1(5) . . ?
C9 C10 C11 122.5(6) . . ?
C15 C10 C11 118.4(5) . . ?
C12 C11 C10 120.5(6) . . ?
C11 C12 C13 121.3(6) . . ?
O2 C13 C14 115.8(5) . . ?
O2 C13 C12 123.3(5) . . ?
C14 C13 C12 120.8(5) . . ?
C13 C14 C15 118.6(5) . . ?
C13 C14 C22 120.4(5) . . ?
C15 C14 C22 120.9(5) . . ?
C16 C15 C10 117.1(5) . . ?
C16 C15 C14 122.5(5) . . ?
C10 C15 C14 120.4(5) . . ?
C17 C16 C15 121.8(6) . . ?
C16 C17 C8 121.1(6) . . ?
O1 C19 C18 108.2(7) . . ?
O2 C21 C20 108.3(7) . . ?
C23 C22 C31 119.5(6) . . ?
C23 C22 C14 120.0(5) . . ?
C31 C22 C14 120.5(5) . . ?
O1 C23 C22 117.3(6) . . ?
O1 C23 C24 121.8(6) . . ?
C22 C23 C24 120.9(6) . . ?
C25 C24 C23 119.6(6) . . ?
C24 C25 C26 122.5(6) . . ?
C25 C26 C27 121.9(6) . . ?
C25 C26 C31 118.8(5) . . ?
C27 C26 C31 119.3(6) . . ?
C28 C27 C26 121.8(6) . . ?
C27 C28 C29 118.1(6) . . ?
C27 C28 C32 119.0(6) . . ?
C29 C28 C32 122.8(6) . . ?
C30 C29 C28 121.4(6) . . ?
C29 C30 C31 120.4(6) . . ?
C30 C31 C22 122.5(5) . . ?
C30 C31 C26 118.8(5) . . ?
C22 C31 C26 118.7(6) . . ?
C33 C32 C28 125.1(7) . . ?
C32 C33 C36 125.5(6) . . ?
N2 C34 C35 121.1(6) . . ?
C34 C35 C36 120.3(6) . . ?
C37 C36 C35 116.5(6) . . ?
C37 C36 C33 119.1(6) . . ?
C35 C36 C33 124.3(6) . . ?
C38 C37 C36 118.8(6) . . ?
N2 C38 C37 124.8(6) . . ?
N3 C39 C40 120.7(6) . . ?
C41 C40 C39 120.8(6) . . ?
C40 C41 C42 116.9(6) . . ?
C40 C41 C44 124.9(7) . . ?
C42 C41 C44 118.2(7) . . ?
C43 C42 C41 119.6(7) . . ?
N3 C43 C42 123.6(7) . . ?
C45 C44 C41 126.4(7) . . ?
C44 C45 C46 125.5(7) . . ?
C55 C46 C47 118.4(6) . . ?
C55 C46 C45 123.3(7) . . ?
C47 C46 C45 118.3(7) . . ?
C48 C47 C46 120.7(6) . . ?
C47 C48 C49 120.6(6) . . ?
C47 C48 C53 120.5(6) . . ?
C49 C48 C53 118.8(6) . . ?
C50 C49 C48 120.0(6) . . ?
C49 C50 C51 120.9(6) . . ?
O3 C51 C52 116.1(6) . . ?
O3 C51 C50 122.4(6) . . ?
C52 C51 C50 121.4(6) . . ?
C51 C52 C53 118.1(6) . . ?
C51 C52 C60 120.1(5) . . ?
C53 C52 C60 121.8(5) . . ?
C52 C53 C54 122.2(6) . . ?
C52 C53 C48 120.8(6) . . ?
C54 C53 C48 117.0(6) . . ?
C55 C54 C53 120.7(6) . . ?
C54 C55 C46 122.7(6) . . ?
O3 C56 C57 108.4(6) . . ?
O4 C59 C58 109.0(7) . . ?
C61 C60 C69 118.8(6) . . ?
C61 C60 C52 121.4(5) . . ?
C69 C60 C52 119.8(5) . . ?
C60 C61 O4 117.1(5) . . ?
C60 C61 C62 121.9(5) . . ?
O4 C61 C62 121.0(5) . . ?
C63 C62 C61 119.8(6) . . ?
C62 C63 C64 121.9(6) . . ?
C63 C64 C65 122.6(6) . . ?
C63 C64 C69 118.1(5) . . ?
C65 C64 C69 119.2(6) . . ?
C66 C65 C64 122.1(6) . . ?
C65 C66 C67 117.4(6) . . ?
C65 C66 C70 118.8(6) . . ?
C67 C66 C70 123.6(6) . . ?
C68 C67 C66 123.3(6) . . ?
C67 C68 C69 120.4(6) . . ?
C68 C69 C60 123.2(6) . . ?
C68 C69 C64 117.5(5) . . ?
C60 C69 C64 119.3(5) . . ?
C71 C70 C66 126.1(7) . . ?
C70 C71 C74 124.7(7) . . ?
N4 C72 C73 123.8(6) . . ?
C72 C73 C74 119.7(6) . . ?
C75 C74 C73 116.3(6) . . ?
C75 C74 C71 123.7(7) . . ?
C73 C74 C71 120.0(6) . . ?
C74 C75 C76 120.3(7) . . ?
N4 C76 C75 122.3(6) . . ?
O6 N5 O7 132.1(17) . . ?
O6 N5 O8 116.6(16) . . ?
O7 N5 O8 110.8(14) . . ?
O9 N6 O11 155(2) . . ?
O9 N6 O10 103.8(18) . . ?
O11 N6 O10 100(2) . . ?
C79 N7 C78 114.4(11) . . ?
C79 N7 C77 128.5(12) . . ?
C78 N7 C77 117.1(11) . . ?
O12 C79 N7 120.0(15) . . ?
C81 N8 C82 157(2) . . ?
C81 N8 C80 101(2) . . ?
C82 N8 C80 102(2) . . ?
O13 C80 N8 132(3) . . ?
C84 O15 O15 104(2) . 2 ?

loop_
_geom_bond_atom_site_label_1
_geom_bond_atom_site_label_2
_geom_bond_distance
_geom_bond_site_symmetry_2
_geom_bond_publ_flag
Cu1 N3 2.014(5) . ?
Cu1 N2 2.022(5) 3_455 ?
Cu1 N4 2.031(5) 3_455 ?
Cu1 N1 2.035(5) . ?
Cu1 O5 2.420(5) . ?
O1 C23 1.362(7) . ?
O1 C19 1.429(9) . ?
O2 C13 1.368(7) . ?
O2 C21 1.403(8) . ?
O3 C51 1.357(7) . ?
O3 C56 1.454(8) . ?
O4 C61 1.376(7) . ?
O4 C59 1.434(8) . ?
N1 C1 1.333(8) . ?
N1 C5 1.353(8) . ?
N2 C38 1.320(8) . ?
N2 C34 1.345(8) . ?
N2 Cu1 2.021(5) 3_545 ?
N3 C43 1.327(9) . ?
N3 C39 1.336(8) . ?
N4 C72 1.336(8) . ?
N4 C76 1.345(8) . ?
N4 Cu1 2.031(5) 3_545 ?
C1 C2 1.380(8) . ?
C2 C3 1.403(9) . ?
C3 C4 1.389(9) . ?
C3 C6 1.479(8) . ?
C4 C5 1.369(9) . ?
C6 C7 1.342(9) . ?
C7 C8 1.479(7) . ?
C8 C9 1.350(9) . ?
C8 C17 1.425(9) . ?
C9 C10 1.420(9) . ?
C10 C15 1.425(8) . ?
C10 C11 1.437(8) . ?
C11 C12 1.360(9) . ?
C12 C13 1.413(9) . ?
C13 C14 1.395(8) . ?
C14 C15 1.432(8) . ?
C14 C22 1.503(8) . ?
C15 C16 1.419(8) . ?
C16 C17 1.361(9) . ?
C18 C19 1.477(11) . ?
C20 C21 1.493(11) . ?
C22 C23 1.377(9) . ?
C22 C31 1.432(8) . ?
C23 C24 1.438(9) . ?
C24 C25 1.335(9) . ?
C25 C26 1.406(9) . ?
C26 C27 1.425(9) . ?
C26 C31 1.440(8) . ?
C27 C28 1.380(9) . ?
C28 C29 1.436(9) . ?
C28 C32 1.447(9) . ?
C29 C30 1.397(8) . ?
C30 C31 1.410(8) . ?
C32 C33 1.307(10) . ?
C33 C36 1.476(9) . ?
C34 C35 1.385(9) . ?
C35 C36 1.411(10) . ?
C36 C37 1.401(9) . ?
C37 C38 1.361(9) . ?
C39 C40 1.418(9) . ?
C40 C41 1.357(10) . ?
C41 C42 1.400(10) . ?
C41 C44 1.472(9) . ?
C42 C43 1.369(10) . ?
C44 C45 1.299(10) . ?
C45 C46 1.475(9) . ?
C46 C55 1.381(10) . ?
C46 C47 1.407(10) . ?
C47 C48 1.404(9) . ?
C48 C49 1.423(9) . ?
C48 C53 1.437(9) . ?
C49 C50 1.369(10) . ?
C50 C51 1.419(9) . ?
C51 C52 1.396(9) . ?
C52 C53 1.414(8) . ?
C52 C60 1.490(8) . ?
C53 C54 1.422(9) . ?
C54 C55 1.381(9) . ?
C56 C57 1.499(11) . ?
C58 C59 1.460(11) . ?
C60 C61 1.366(9) . ?
C60 C69 1.433(8) . ?
C61 C62 1.413(9) . ?
C62 C63 1.351(9) . ?
C63 C64 1.410(9) . ?
C64 C65 1.411(8) . ?
C64 C69 1.439(9) . ?
C65 C66 1.376(9) . ?
C66 C67 1.402(10) . ?
C66 C70 1.466(9) . ?
C67 C68 1.358(9) . ?
C68 C69 1.419(9) . ?
C70 C71 1.333(10) . ?
C71 C74 1.465(9) . ?
C72 C73 1.366(8) . ?
C73 C74 1.409(10) . ?
C74 C75 1.391(10) . ?
C75 C76 1.389(9) . ?
N5 O6 1.17(2) . ?
N5 O7 1.190(17) . ?
N5 O8 1.232(15) . ?
N6 O9 1.09(2) . ?
N6 O11 1.15(2) . ?
N6 O10 1.430(16) . ?
O12 C79 1.186(16) . ?
N7 C79 1.383(16) . ?
N7 C78 1.408(15) . ?
N7 C77 1.441(16) . ?
O13 C80 1.26(4) . ?
N8 C81 1.38(3) . ?
N8 C82 1.55(3) . ?
N8 C80 1.43(3) . ?
O14 C83 1.38(2) . ?
O15 C84 1.31(2) . ?
O15 O15 1.46(3) 2 ?
